data_2213374
loop_
_publ_author_name
'Li, Yin-Huai'
'Gao, Jun'

_publ_section_title
;
 2-[(Tri-2-pyridylmethyl)iminomethyl]phenol
;
_journal_coeditor_code HG2205
_journal_issue 5
_journal_name_full 'Acta Crystallographica Section E'
_journal_page_first o2291
_journal_page_last o2292
_journal_paper_doi 10.1107/S1600536807015322
_journal_volume 63
_journal_year 2007
_chemical_formula_iupac 'C23 H18 N4 O'
_chemical_formula_moiety 'C23 H18 N4 O'
_chemical_formula_sum 'C23 H18 N4 O'
_chemical_formula_weight 366.41
_chemical_name_systematic
;
2-{[Tris(2-pyridyl)methyl]iminomethyl}phenol
;
_space_group_IT_number 2
_symmetry_cell_setting triclinic
_symmetry_space_group_name_Hall '-P 1'
_symmetry_space_group_name_H-M 'P -1'
_atom_sites_solution_hydrogens geom
_atom_sites_solution_primary direct
_atom_sites_solution_secondary difmap
_audit_creation_method SHELXL-97
_cell_angle_alpha 79.0010(10)
_cell_angle_beta 85.0570(10)
_cell_angle_gamma 72.8380(10)
_cell_formula_units_Z 2
_cell_length_a 8.63270(10)
_cell_length_b 10.6779(2)
_cell_length_c 10.8432(2)
_cell_measurement_reflns_used 3689
_cell_measurement_temperature 298(2)
_cell_measurement_theta_max 25.00
_cell_measurement_theta_min 3.19
_cell_volume 936.99(3)
_computing_cell_refinement 'SAINT (Siemens, 1994)'
_computing_data_collection 'SMART (Siemens, 1996)'
_computing_data_reduction 'XPREP (Siemens, 1996)'
_computing_molecular_graphics 'SHELXTL (Sheldrick, 2000)'
_computing_publication_material SHELXTL
_computing_structure_refinement 'SHELXL97 (Sheldrick, 1997)'
_computing_structure_solution 'SHELXS97 (Sheldrick, 1997)'
_diffrn_ambient_temperature 298(2)
_diffrn_measured_fraction_theta_full 0.998
_diffrn_measured_fraction_theta_max 0.998
_diffrn_measurement_device_type 'Siemens SMART CCD'
_diffrn_measurement_method \w
_diffrn_radiation_monochromator graphite
_diffrn_radiation_source 'fine-focus sealed tube'
_diffrn_radiation_type MoK\a
_diffrn_radiation_wavelength 0.71073
_diffrn_reflns_av_R_equivalents 0.0179
_diffrn_reflns_av_sigmaI/netI 0.0103
_diffrn_reflns_limit_h_max 10
_diffrn_reflns_limit_h_min -10
_diffrn_reflns_limit_k_max 13
_diffrn_reflns_limit_k_min -13
_diffrn_reflns_limit_l_max 13
_diffrn_reflns_limit_l_min -13
_diffrn_reflns_number 4356
_diffrn_reflns_theta_full 26.00
_diffrn_reflns_theta_max 26.00
_diffrn_reflns_theta_min 1.91
_diffrn_standards_decay_% 0
_diffrn_standards_number 0
_exptl_absorpt_coefficient_mu 0.083
_exptl_absorpt_correction_T_max 0.9902
_exptl_absorpt_correction_T_min 0.9757
_exptl_absorpt_correction_type multi-scan
_exptl_absorpt_process_details '(SADABS; Sheldrick, 1996)'
_exptl_crystal_colour yellow
_exptl_crystal_density_diffrn 1.299
_exptl_crystal_density_method 'not measured'
_exptl_crystal_description block
_exptl_crystal_F_000 384
_exptl_crystal_size_max 0.30
_exptl_crystal_size_mid 0.20
_exptl_crystal_size_min 0.12
_refine_diff_density_max 0.179
_refine_diff_density_min -0.178
_refine_ls_extinction_coef 0.008(2)
_refine_ls_extinction_expression Fc^*^=kFc[1+0.001xFc^2^\l^3^/sin(2\q)]^-1/4^
_refine_ls_extinction_method SHELXL97
_refine_ls_goodness_of_fit_ref 1.055
_refine_ls_hydrogen_treatment constr
_refine_ls_matrix_type full
_refine_ls_number_parameters 254
_refine_ls_number_reflns 3689
_refine_ls_number_restraints 0
_refine_ls_restrained_S_all 1.055
_refine_ls_R_factor_all 0.0406
_refine_ls_R_factor_gt 0.0364
_refine_ls_shift/su_max 0.000
_refine_ls_shift/su_mean 0.000
_refine_ls_structure_factor_coef Fsqd
_refine_ls_weighting_details 'calc w=1/[\s^2^(Fo^2^)+(0.0497P)^2^+0.1663P] where P=(Fo^2^+2Fc^2^)/3'
_refine_ls_weighting_scheme calc
_refine_ls_wR_factor_gt 0.0970
_refine_ls_wR_factor_ref 0.1017
_reflns_number_gt 3297
_reflns_number_total 3689
_reflns_threshold_expression I>2\s(I)
_cod_data_source_file hg2205.cif
_cod_data_source_block I
_cod_depositor_comments
;
The following automatic conversions were performed:
'_symmetry_cell_setting' value 'Triclinic' changed to 'triclinic'
according to '/home/saulius/struct/CIF-dictionaries/cif_core.dic'
dictionary named 'cif_core.dic' version 2.4.1 from 2010-06-29.

Automatic conversion script
Id: cif_fix_enum 1527 2010-12-29 10:47:43Z saulius 

The following automatic conversions were performed:

'_symmetry_cell_setting' value 'Triclinic' changed to 'triclinic'
according to /home/saulius/struct/CIF-dictionaries/cif_core.dic
dictionary named 'cif_core.dic' version 2.4.1 from 2010-06-29.

Automatic conversion script
Id: cif_fix_values 1715 2011-07-08 13:25:40Z adriana 
;
_cod_database_code 2213374
_cod_database_fobs_code 2213374

loop_
_symmetry_equiv_pos_as_xyz
'x, y, z'
'-x, -y, -z'

loop_
_atom_site_type_symbol
_atom_site_label
_atom_site_fract_x
_atom_site_fract_y
_atom_site_fract_z
_atom_site_U_iso_or_equiv
_atom_site_adp_type
_atom_site_calc_flag
_atom_site_refinement_flags
_atom_site_occupancy
N N4 0.16118(11) 0.48557(9) 0.75075(9) 0.0405(2) Uani d . 1
O O1 0.41251(11) 0.32215(9) 0.85989(10) 0.0603(3) Uani d . 1
H H1 0.3480 0.3947 0.8357 0.090 Uiso calc R 1
C C1 0.06511(12) 0.62554(10) 0.71900(10) 0.0371(2) Uani d . 1
C C17 0.12520(13) 0.39008(11) 0.71737(11) 0.0426(3) Uani d . 1
H H17 0.0331 0.4071 0.6712 0.051 Uiso calc R 1
N N1 0.23009(12) 0.65230(10) 0.87802(10) 0.0477(2) Uani d . 1
C C7 -0.11490(12) 0.64070(11) 0.70218(11) 0.0398(2) Uani d . 1
C C2 0.14055(12) 0.69071(11) 0.59912(10) 0.0385(2) Uani d . 1
C C12 0.08314(13) 0.69234(11) 0.82960(10) 0.0387(2) Uani d . 1
C C23 0.36610(14) 0.22613(12) 0.82220(11) 0.0448(3) Uani d . 1
C C18 0.22744(14) 0.25432(11) 0.75113(10) 0.0421(3) Uani d . 1
N N2 0.12008(12) 0.82094(10) 0.58818(10) 0.0505(3) Uani d . 1
N N3 -0.18043(12) 0.71043(13) 0.59524(10) 0.0562(3) Uani d . 1
C C8 -0.20224(15) 0.58391(13) 0.79838(13) 0.0529(3) Uani d . 1
H H8 -0.1521 0.5343 0.8718 0.063 Uiso calc R 1
C C19 0.18693(18) 0.14893(13) 0.71567(12) 0.0558(3) Uani d . 1
H H19 0.0956 0.1669 0.6684 0.067 Uiso calc R 1
C C13 -0.04381(16) 0.78825(13) 0.87394(13) 0.0538(3) Uani d . 1
H H13 -0.1438 0.8169 0.8361 0.065 Uiso calc R 1
C C9 -0.36530(15) 0.60232(14) 0.78332(15) 0.0611(4) Uani d . 1
H H9 -0.4266 0.5649 0.8464 0.073 Uiso calc R 1
C C22 0.45926(16) 0.09454(13) 0.85453(13) 0.0571(3) Uani d . 1
H H22 0.5518 0.0750 0.9009 0.069 Uiso calc R 1
C C10 -0.43493(15) 0.67620(16) 0.67454(15) 0.0639(4) Uani d . 1
H H10 -0.5448 0.6914 0.6626 0.077 Uiso calc R 1
C C16 0.25066(18) 0.70673(14) 0.97492(13) 0.0578(3) Uani d . 1
H H16 0.3531 0.6807 1.0087 0.069 Uiso calc R 1
C C14 -0.01975(19) 0.84071(15) 0.97511(14) 0.0644(4) Uani d . 1
H H14 -0.1040 0.9039 1.0075 0.077 Uiso calc R 1
C C21 0.4159(2) -0.00659(14) 0.81870(14) 0.0649(4) Uani d . 1
H H21 0.4793 -0.0940 0.8414 0.078 Uiso calc R 1
C C15 0.1295(2) 0.79855(15) 1.02705(13) 0.0640(4) Uani d . 1
H H15 0.1484 0.8313 1.0961 0.077 Uiso calc R 1
C C20 0.2795(2) 0.01934(14) 0.74935(14) 0.0663(4) Uani d . 1
H H20 0.2506 -0.0499 0.7258 0.080 Uiso calc R 1
C C3 0.22411(17) 0.61873(15) 0.50936(13) 0.0562(3) Uani d . 1
H H3 0.2365 0.5279 0.5191 0.067 Uiso calc R 1
C C6 0.18349(17) 0.88185(15) 0.48493(13) 0.0603(3) Uani d . 1
H H6 0.1692 0.9729 0.4761 0.072 Uiso calc R 1
C C11 -0.33988(16) 0.72724(18) 0.58382(15) 0.0695(4) Uani d . 1
H H11 -0.3879 0.7766 0.5096 0.083 Uiso calc R 1
C C5 0.26793(18) 0.81692(17) 0.39224(13) 0.0666(4) Uani d . 1
H H5 0.3100 0.8627 0.3221 0.080 Uiso calc R 1
C C4 0.2892(2) 0.68386(19) 0.40465(14) 0.0714(4) Uani d . 1
H H4 0.3471 0.6371 0.3432 0.086 Uiso calc R 1

loop_
_atom_site_aniso_label
_atom_site_aniso_U_11
_atom_site_aniso_U_22
_atom_site_aniso_U_33
_atom_site_aniso_U_12
_atom_site_aniso_U_13
_atom_site_aniso_U_23
N4 0.0352(5) 0.0425(5) 0.0454(5) -0.0116(4) -0.0049(4) -0.0090(4)
O1 0.0519(5) 0.0540(5) 0.0772(6) -0.0172(4) -0.0260(5) -0.0031(5)
C1 0.0311(5) 0.0413(6) 0.0401(5) -0.0111(4) -0.0028(4) -0.0087(4)
C17 0.0391(6) 0.0488(6) 0.0429(6) -0.0136(5) -0.0075(4) -0.0106(5)
N1 0.0450(5) 0.0562(6) 0.0473(5) -0.0197(4) -0.0076(4) -0.0111(4)
C7 0.0316(5) 0.0442(6) 0.0466(6) -0.0113(4) -0.0013(4) -0.0138(5)
C2 0.0286(5) 0.0488(6) 0.0399(6) -0.0122(4) -0.0042(4) -0.0091(5)
C12 0.0394(5) 0.0431(6) 0.0372(5) -0.0182(4) 0.0006(4) -0.0063(4)
C23 0.0432(6) 0.0481(6) 0.0421(6) -0.0150(5) 0.0005(5) -0.0030(5)
C18 0.0457(6) 0.0450(6) 0.0371(5) -0.0147(5) 0.0009(4) -0.0087(4)
N2 0.0484(6) 0.0494(6) 0.0504(6) -0.0129(4) 0.0030(4) -0.0045(4)
N3 0.0355(5) 0.0838(8) 0.0478(6) -0.0145(5) -0.0060(4) -0.0095(5)
C8 0.0399(6) 0.0546(7) 0.0625(8) -0.0163(5) 0.0001(5) -0.0023(6)
C19 0.0704(8) 0.0528(7) 0.0496(7) -0.0213(6) -0.0060(6) -0.0143(6)
C13 0.0484(7) 0.0567(7) 0.0597(8) -0.0142(6) 0.0016(6) -0.0209(6)
C9 0.0401(6) 0.0612(8) 0.0848(10) -0.0209(6) 0.0115(6) -0.0152(7)
C22 0.0514(7) 0.0548(7) 0.0551(7) -0.0090(6) -0.0021(6) 0.0054(6)
C10 0.0300(6) 0.0838(10) 0.0837(10) -0.0149(6) -0.0015(6) -0.0306(8)
C16 0.0660(8) 0.0675(8) 0.0499(7) -0.0324(7) -0.0150(6) -0.0076(6)
C14 0.0733(9) 0.0672(9) 0.0619(8) -0.0265(7) 0.0155(7) -0.0310(7)
C21 0.0786(10) 0.0436(7) 0.0612(8) -0.0072(6) 0.0069(7) -0.0020(6)
C15 0.0917(11) 0.0734(9) 0.0430(7) -0.0428(8) 0.0030(7) -0.0204(6)
C20 0.0974(11) 0.0470(7) 0.0583(8) -0.0234(7) 0.0035(8) -0.0165(6)
C3 0.0596(8) 0.0626(8) 0.0541(7) -0.0237(6) 0.0082(6) -0.0228(6)
C6 0.0591(8) 0.0585(8) 0.0590(8) -0.0203(6) 0.0005(6) 0.0046(6)
C11 0.0368(6) 0.1090(12) 0.0602(8) -0.0138(7) -0.0106(6) -0.0156(8)
C5 0.0611(8) 0.0920(11) 0.0476(7) -0.0331(8) 0.0078(6) -0.0008(7)
C4 0.0729(10) 0.0955(12) 0.0529(8) -0.0313(9) 0.0189(7) -0.0281(8)

loop_
_atom_type_symbol
_atom_type_description
_atom_type_scat_dispersion_real
_atom_type_scat_dispersion_imag
_atom_type_scat_source
C C 0.0033 0.0016 'International Tables Vol C Tables 4.2.6.8 and 6.1.1.4'
H H 0.0000 0.0000 'International Tables Vol C Tables 4.2.6.8 and 6.1.1.4'
N N 0.0061 0.0033 'International Tables Vol C Tables 4.2.6.8 and 6.1.1.4'
O O 0.0106 0.0060 'International Tables Vol C Tables 4.2.6.8 and 6.1.1.4'

loop_
_geom_angle_atom_site_label_1
_geom_angle_atom_site_label_2
_geom_angle_atom_site_label_3
_geom_angle
_geom_angle_publ_flag
C17 N4 C1 123.47(9) no
C23 O1 H1 109.5 no
N4 C1 C7 112.50(8) no
N4 C1 C2 108.57(8) no
C7 C1 C2 111.05(8) no
N4 C1 C12 105.89(8) no
C7 C1 C12 110.05(8) no
C2 C1 C12 108.58(8) no
N4 C17 C18 120.25(10) no
N4 C17 H17 119.9 no
C18 C17 H17 119.9 no
C12 N1 C16 117.26(11) no
N3 C7 C8 122.76(10) no
N3 C7 C1 117.65(10) no
C8 C7 C1 119.58(10) no
N2 C2 C3 122.23(11) no
N2 C2 C1 115.70(9) no
C3 C2 C1 122.07(11) no
N1 C12 C13 122.37(11) no
N1 C12 C1 115.29(9) no
C13 C12 C1 122.33(10) no
O1 C23 C22 118.67(11) no
O1 C23 C18 122.24(11) no
C22 C23 C18 119.08(12) no
C19 C18 C23 118.86(11) no
C19 C18 C17 120.30(11) no
C23 C18 C17 120.82(10) no
C2 N2 C6 117.68(11) no
C7 N3 C11 116.97(12) no
C9 C8 C7 118.80(13) no
C9 C8 H8 120.6 no
C7 C8 H8 120.6 no
C20 C19 C18 121.34(13) no
C20 C19 H19 119.3 no
C18 C19 H19 119.3 no
C14 C13 C12 119.00(13) no
C14 C13 H13 120.5 no
C12 C13 H13 120.5 no
C10 C9 C8 118.98(13) no
C10 C9 H9 120.5 no
C8 C9 H9 120.5 no
C21 C22 C23 120.63(13) no
C21 C22 H22 119.7 no
C23 C22 H22 119.7 no
C11 C10 C9 118.52(12) no
C11 C10 H10 120.7 no
C9 C10 H10 120.7 no
N1 C16 C15 123.80(13) no
N1 C16 H16 118.1 no
C15 C16 H16 118.1 no
C15 C14 C13 119.11(13) no
C15 C14 H14 120.4 no
C13 C14 H14 120.4 no
C22 C21 C20 121.02(13) no
C22 C21 H21 119.5 no
C20 C21 H21 119.5 no
C14 C15 C16 118.39(12) no
C14 C15 H15 120.8 no
C16 C15 H15 120.8 no
C19 C20 C21 119.06(13) no
C19 C20 H20 120.5 no
C21 C20 H20 120.5 no
C2 C3 C4 118.80(13) no
C2 C3 H3 120.6 no
C4 C3 H3 120.6 no
N2 C6 C5 123.32(14) no
N2 C6 H6 118.3 no
C5 C6 H6 118.3 no
N3 C11 C10 123.96(14) no
N3 C11 H11 118.0 no
C10 C11 H11 118.0 no
C4 C5 C6 118.58(13) no
C4 C5 H5 120.7 no
C6 C5 H5 120.7 no
C5 C4 C3 119.38(13) no
C5 C4 H4 120.3 no
C3 C4 H4 120.3 no

loop_
_geom_bond_atom_site_label_1
_geom_bond_atom_site_label_2
_geom_bond_distance
_geom_bond_publ_flag
N4 C17 1.2706(14) no
N4 C1 1.4702(14) no
O1 C23 1.3451(15) no
O1 H1 0.8200 no
C1 C7 1.5374(14) no
C1 C2 1.5409(15) no
C1 C12 1.5477(14) no
C17 C18 1.4535(16) no
C17 H17 0.9300 no
N1 C12 1.3329(14) no
N1 C16 1.3415(16) no
C7 N3 1.3244(16) no
C7 C8 1.3846(16) no
C2 N2 1.3322(15) no
C2 C3 1.3767(17) no
C12 C13 1.3841(17) no
C23 C22 1.3921(17) no
C23 C18 1.4054(16) no
C18 C19 1.3989(16) no
N2 C6 1.3427(17) no
N3 C11 1.3481(16) no
C8 C9 1.3823(18) no
C8 H8 0.9300 no
C19 C20 1.375(2) no
C19 H19 0.9300 no
C13 C14 1.3794(19) no
C13 H13 0.9300 no
C9 C10 1.365(2) no
C9 H9 0.9300 no
C22 C21 1.371(2) no
C22 H22 0.9300 no
C10 C11 1.363(2) no
C10 H10 0.9300 no
C16 C15 1.371(2) no
C16 H16 0.9300 no
C14 C15 1.366(2) no
C14 H14 0.9300 no
C21 C20 1.382(2) no
C21 H21 0.9300 no
C15 H15 0.9300 no
C20 H20 0.9300 no
C3 C4 1.381(2) no
C3 H3 0.9300 no
C6 C5 1.365(2) no
C6 H6 0.9300 no
C11 H11 0.9300 no
C5 C4 1.359(2) no
C5 H5 0.9300 no
C4 H4 0.9300 no

loop_
_geom_hbond_atom_site_label_D
_geom_hbond_atom_site_label_H
_geom_hbond_atom_site_label_A
_geom_hbond_distance_DH
_geom_hbond_distance_HA
_geom_hbond_distance_DA
_geom_hbond_angle_DHA
O1 H1 N4 0.82 1.84 2.5638(12) 146.6

loop_
_cod_related_entry_id
_cod_related_entry_database
_cod_related_entry_code
1 ChemSpider 21185136
